data_4133152
loop_
_publ_author_name
'Woods, Joshua J.'
'Cao, Jian'
'Lippert, Alexander R.'
'Wilson, Justin J.'

_publ_section_title
;
 Characterization and Biological Activity of a Hydrogen Sulfide-Releasing
 Red Light-Activated Ruthenium(II) Complex.
;
_journal_issue 39
_journal_name_full 'Journal of the American Chemical Society'
_journal_page_first 12383
_journal_page_last 12387
_journal_paper_doi 10.1021/jacs.8b08695
_journal_volume 140
_journal_year 2018
_chemical_formula_moiety 'C44 H38 N6 O2 P Ru S2, F6 P'
_chemical_formula_sum 'C44 H38 F6 N6 O2 P2 Ru S2'
_chemical_formula_weight 1023.93
_space_group_crystal_system triclinic
_space_group_IT_number 2
_space_group_name_Hall '-P 1'
_space_group_name_H-M_alt 'P -1'
_atom_sites_solution_hydrogens geom
_atom_sites_solution_primary dual
_audit_creation_date 2018-08-10
_audit_creation_method
;
Olex2 1.2
(compiled 2018.05.29 svn.r3508 for OlexSys, GUI svn.r5506)
;
_cell_angle_alpha 69.733(2)
_cell_angle_beta 69.229(2)
_cell_angle_gamma 78.640(2)
_cell_formula_units_Z 2
_cell_length_a 11.9001(2)
_cell_length_b 13.9565(3)
_cell_length_c 15.9207(3)
_cell_measurement_reflns_used 18658
_cell_measurement_temperature 100.00(10)
_cell_measurement_theta_max 71.3960
_cell_measurement_theta_min 3.1130
_cell_volume 2310.95(9)
_computing_cell_refinement 'CrysAlisPro 1.171.39.46 (Rigaku OD, 2018)'
_computing_data_collection 'CrysAlisPro 1.171.39.46 (Rigaku OD, 2018)'
_computing_data_reduction 'CrysAlisPro 1.171.39.46 (Rigaku OD, 2018)'
_computing_molecular_graphics 'Olex2 (Dolomanov et al., 2009)'
_computing_publication_material 'Olex2 (Dolomanov et al., 2009)'
_computing_structure_refinement 'ShelXL (Sheldrick, 2015)'
_computing_structure_solution 'ShelXT (Sheldrick, 2015)'
_diffrn_ambient_environment N~2~
_diffrn_ambient_temperature 100.00(10)
_diffrn_detector 'CCD plate'
_diffrn_detector_type HyPix
_diffrn_measured_fraction_theta_full 0.998
_diffrn_measured_fraction_theta_max 0.978
_diffrn_measurement_details
;
List of Runs (angles in degrees, time in seconds):

  # Type    Start    End  Width  t~exp~   \w     \q     \k     \f   Frames
--------------------------------------------------------------------------
  1  \w      8.00 145.00   0.50    2.70    --   56.58  77.00  60.00  274
  2  \w    103.00 178.00   0.50    2.70    --  113.17  98.00 124.00  150
  3  \w    100.00 178.00   0.50    2.70    --  113.17 111.00   0.00  156
  4  \w    100.00 178.00   0.50    2.70    --  113.17 111.00-120.00  156
  5  \w    100.00 178.00   0.50    2.70    --  113.17 111.00  30.00  156
  6  \w    100.00 178.00   0.50    2.70    --  113.17 111.00 -60.00  156
  7  \w     92.00 145.00   0.50    2.70    --   56.58 125.00  90.00  106
  8  \w     92.00 145.00   0.50    2.70    --   56.58 125.00   0.00  106
  9  \w     63.00 178.00   0.50    2.70    --  113.17  50.00 -30.00  230
 10  \w     71.00 178.00   0.50    2.70    --  113.17  63.00-180.00  214
 11  \w     60.00 150.00   0.50    2.70    --  113.17 178.00  60.00  180
 12  \w     60.00 150.00   0.50    2.70    --  113.17 178.00   0.00  180
 13  \w     60.00 150.00   0.50    2.70    --  113.17 178.00-150.00  180
 14  \w     60.00 150.00   0.50    2.70    --  113.17 178.00 -30.00  180
 15  \w     60.00 150.00   0.50    2.70    --  113.17 178.00  30.00  180
 16  \w      8.00 145.00   0.50    2.70    --   56.58  77.00 120.00  274
 17  \w     16.00 109.00   0.50    2.70    --  113.17 -98.00  16.00  186
 18  \w     31.00 121.00   0.50    2.70    --   56.58-125.00-120.00  180
 19  \w     22.00 178.00   0.50    2.70    --  113.17 -37.00 -30.00  312
 20  \w     21.00 114.00   0.50    2.70    --  113.17-111.00  60.00  186
 21  \w     -7.00  59.00   0.50    0.67    --    0.00 -98.00  16.00  132
 22  \w     15.00 117.00   0.50    2.70    --   56.58  61.00 150.00  204
 23  \w      8.00 145.00   0.50    2.70    --   56.58  77.00 -30.00  274
 24  \w     21.00 114.00   0.50    2.70    --  113.17-111.00-180.00  186
 25  \w     -4.00  61.00   0.50    0.67    --    0.00 -99.00-180.00  130
 26  \w     -8.00 110.00   0.50    2.70    --   56.58 -98.00  16.00  236
 27  \w     -4.00 145.00   0.50    2.70    --   56.58  45.00 -90.00  298
 28  \w      8.00 145.00   0.50    2.70    --   56.58  77.00-180.00  274
 29  \w      8.00 145.00   0.50    2.70    --   56.58  77.00 -60.00  274
 30  \w      8.00 145.00   0.50    2.70    --   56.58  77.00-120.00  274
 31  \w      8.00 145.00   0.50    2.70    --   56.58  77.00  30.00  274
 32  \w    -49.00  89.00   0.50    0.67    --    0.00  77.00-120.00  276
 33  \w    -49.00  89.00   0.50    0.67    --    0.00  77.00-120.00  276
 34  \w    -49.00  89.00   0.50    0.67    --    0.00  77.00 150.00  276
 35  \w    -60.00  30.00   0.50    0.67    --    0.00  98.00 124.00  180
 36  \w    -84.00 -17.00   0.50    2.70    -- -106.00  98.00 124.00  134
 37  \w    -84.00  30.00   0.50    2.70    --  -56.58  98.00 124.00  228
 38  \w    -89.00 -17.00   0.50    2.70    -- -106.00 111.00 -90.00  144
 39  \w    -89.00 -17.00   0.50    2.70    -- -106.00 111.00-180.00  144
 40  \w    -89.00 -17.00   0.50    2.70    -- -106.00 111.00 -30.00  144
 41  \w    -94.00 -10.00   0.50    2.70    --  -56.58 125.00 120.00  168
 42  \w   -103.00 -36.00   0.50    0.67    --    0.00 178.00 -90.00  134
 43  \w   -144.00   2.00   0.50    2.70    --  -56.58 -45.00  30.00  292
 44  \w   -105.00 -38.00   0.50    0.67    --    0.00-178.00 -30.00  134
 45  \w   -145.00 -70.00   0.50    2.70    --  -56.58-125.00 -90.00  150
 46  \w   -152.00 -83.00   0.50    2.70    --  -56.58 -98.00  16.00  138
 47  \w   -145.00 -70.00   0.50    2.70    --  -56.58-125.00 150.00  150
 48  \w   -154.00 -80.00   0.50    2.70    --  -56.58 -94.00  60.00  148
 49  \w   -154.00 -80.00   0.50    2.70    --  -56.58 -94.00 -30.00  148
 50  \w   -154.00 -80.00   0.50    2.70    --  -56.58 -94.00-180.00  148
 51  \w   -154.00 -80.00   0.50    2.70    --  -56.58 -94.00-150.00  148
 52  \w   -154.00 -80.00   0.50    2.70    --  -56.58 -94.00 -90.00  148
 53  \w   -177.00 -82.00   0.50    2.70    -- -106.00 -98.00  16.00  190
 54  \w   -154.00 -80.00   0.50    2.70    --  -56.58 -94.00 120.00  148
 55  \w   -177.00 -76.00   0.50    2.70    -- -106.00 -91.00 120.00  202
 56  \w   -177.00 -78.00   0.50    2.70    -- -106.00-111.00 -60.00  198
 57  \w   -177.00 -57.00   0.50    2.70    -- -106.00 -77.00  60.00  240
 58  \w   -177.00 -76.00   0.50    2.70    -- -106.00 -91.00 -30.00  202
;
_diffrn_measurement_device 'four-circle diffractometer'
_diffrn_measurement_device_type 'XtaLAB Synergy, Dualflex, HyPix'
_diffrn_measurement_method '\w scans'
_diffrn_orient_matrix_type 'CrysAlisPro convention (1999,Acta A55,543-557)'
_diffrn_orient_matrix_UB_11 0.0234539000
_diffrn_orient_matrix_UB_12 0.1140311000
_diffrn_orient_matrix_UB_13 -0.0344127000
_diffrn_orient_matrix_UB_21 -0.0106390000
_diffrn_orient_matrix_UB_22 0.0102123000
_diffrn_orient_matrix_UB_23 -0.0964479000
_diffrn_orient_matrix_UB_31 -0.1365466000
_diffrn_orient_matrix_UB_32 0.0289469000
_diffrn_orient_matrix_UB_33 0.0360021000
_diffrn_radiation_monochromator mirror
_diffrn_radiation_probe x-ray
_diffrn_radiation_type CuK\a
_diffrn_radiation_wavelength 1.54184
_diffrn_reflns_av_R_equivalents 0.0282
_diffrn_reflns_av_unetI/netI 0.0200
_diffrn_reflns_Laue_measured_fraction_full 0.998
_diffrn_reflns_Laue_measured_fraction_max 0.978
_diffrn_reflns_limit_h_max 13
_diffrn_reflns_limit_h_min -14
_diffrn_reflns_limit_k_max 17
_diffrn_reflns_limit_k_min -17
_diffrn_reflns_limit_l_max 19
_diffrn_reflns_limit_l_min -19
_diffrn_reflns_number 40236
_diffrn_reflns_point_group_measured_fraction_full 0.998
_diffrn_reflns_point_group_measured_fraction_max 0.978
_diffrn_reflns_theta_full 67.684
_diffrn_reflns_theta_max 71.313
_diffrn_reflns_theta_min 3.114
_diffrn_source 'micro-focus sealed X-ray tube'
_diffrn_source_type 'PhotonJet (Cu) X-ray Source'
_exptl_absorpt_coefficient_mu 4.830
_exptl_absorpt_correction_T_max 1.00000
_exptl_absorpt_correction_T_min 0.72533
_exptl_absorpt_correction_type multi-scan
_exptl_absorpt_process_details
;
CrysAlisPro 1.171.39.46 (Rigaku Oxford Diffraction, 2018)
Empirical absorption correction using spherical harmonics,
 implemented in SCALE3 ABSPACK scaling algorithm.
;
_exptl_crystal_colour 'clear red'
_exptl_crystal_colour_lustre clear
_exptl_crystal_colour_primary red
_exptl_crystal_density_diffrn 1.471
_exptl_crystal_description block
_exptl_crystal_F_000 1040
_exptl_crystal_size_max 0.172
_exptl_crystal_size_mid 0.076
_exptl_crystal_size_min 0.036
_refine_diff_density_max 1.225
_refine_diff_density_min -1.022
_refine_diff_density_rms 0.086
_refine_ls_extinction_method none
_refine_ls_goodness_of_fit_ref 1.026
_refine_ls_hydrogen_treatment constr
_refine_ls_matrix_type full
_refine_ls_number_parameters 569
_refine_ls_number_reflns 8776
_refine_ls_number_restraints 0
_refine_ls_restrained_S_all 1.026
_refine_ls_R_factor_all 0.0498
_refine_ls_R_factor_gt 0.0445
_refine_ls_shift/su_max 0.000
_refine_ls_shift/su_mean 0.000
_refine_ls_structure_factor_coef Fsqd
_refine_ls_weighting_details 'w=1/[\s^2^(Fo^2^)+(0.0804P)^2^+2.6142P] where P=(Fo^2^+2Fc^2^)/3'
_refine_ls_weighting_scheme calc
_refine_ls_wR_factor_gt 0.1211
_refine_ls_wR_factor_ref 0.1258
_reflns_Friedel_coverage 0.000
_reflns_number_gt 7827
_reflns_number_total 8776
_reflns_threshold_expression 'I > 2\s(I)'
_cod_data_source_file ja8b08695_si_002.cif
_cod_data_source_block 1_Cl
_cod_database_code 4133152
_shelx_shelxl_version_number 2016/6
_chemical_oxdiff_formula 'C47 H42 F6 N6 O3 P2 Ru S2'
_chemical_oxdiff_usercomment 'grown from either diffusion into acetone'
_shelx_space_group_comment
;
The symmetry employed for this shelxl refinement is uniquely defined
by the following loop, which should always be used as a source of
symmetry information in preference to the above space-group names.
They are only intended as comments.
;
_reflns_odcompleteness_completeness 99.87
_reflns_odcompleteness_iscentric 1
_reflns_odcompleteness_theta 64.99
_olex2_refinement_description
;
1. Fixed Uiso
 At 1.2 times of:
  All C(H) groups, All C(H,H) groups
 At 1.5 times of:
  All C(H,H,H) groups
2.a Secondary CH2 refined with riding coordinates:
 C4(H4A,H4B), C3(H3A,H3B), C2(H2A,H2B), C1(H1A,H1B)
2.b Aromatic/amide H refined with riding coordinates:
 C38(H38), C43(H43), C28(H28), C42(H42), C34(H34), C8(H8), C37(H37), C40(H40),
 C41(H41), C26(H26), C7(H7), C10(H10), C23(H23), C33(H33), C24(H24), C29(H29),
 C25(H25), C18(H18), C11(H11), C15(H15), C12(H12), C31(H31), C30(H30), C20(H20),
  C19(H19), C14(H14), C13(H13)
2.c Idealised Me refined as rotating group:
 C5(H5A,H5B,H5C)
;
_olex2_submission_special_instructions 'No special instructions were received'
_oxdiff_exptl_absorpt_empirical_details
;
Empirical correction (ABSPACK) includes:
- Absorption correction using spherical harmonics
- Frame scaling
;
_oxdiff_exptl_absorpt_empirical_full_max 1.317
_oxdiff_exptl_absorpt_empirical_full_min 0.808

loop_
_space_group_symop_operation_xyz
'x, y, z'
'-x, -y, -z'

loop_
_atom_site_label
_atom_site_type_symbol
_atom_site_fract_x
_atom_site_fract_y
_atom_site_fract_z
_atom_site_U_iso_or_equiv
_atom_site_adp_type
_atom_site_occupancy
_atom_site_site_symmetry_order
_atom_site_calc_flag
_atom_site_refinement_flags_posn
Ru1 Ru 0.24359(2) 0.16325(2) 0.18894(2) 0.03168(9) Uani 1 1 d .
S1 S 0.43886(6) 0.08010(6) 0.19713(5) 0.03442(17) Uani 1 1 d .
P1 P 0.55948(7) 0.16897(7) 0.19148(6) 0.03645(19) Uani 1 1 d .
S2 S 0.60456(7) 0.29032(7) 0.08196(6) 0.0431(2) Uani 1 1 d .
P2 P 0.27803(9) -0.34521(8) 0.37071(7) 0.0482(2) Uani 1 1 d .
F6 F 0.2842(2) -0.33950(18) 0.26729(16) 0.0560(5) Uani 1 1 d .
F5 F 0.2715(2) -0.35146(19) 0.47506(17) 0.0613(6) Uani 1 1 d .
F4 F 0.3674(2) -0.25685(18) 0.32708(17) 0.0602(6) Uani 1 1 d .
N6 N 0.1475(2) 0.11663(19) 0.33420(18) 0.0307(5) Uani 1 1 d .
F1 F 0.3919(3) -0.42810(18) 0.36430(18) 0.0666(7) Uani 1 1 d .
F3 F 0.1665(2) -0.2599(2) 0.37479(19) 0.0732(7) Uani 1 1 d .
N3 N 0.3251(2) 0.2197(3) 0.0540(2) 0.0437(7) Uani 1 1 d .
N5 N 0.0690(2) 0.2347(2) 0.19321(18) 0.0324(5) Uani 1 1 d .
N2 N 0.2398(3) 0.0432(2) 0.1420(2) 0.0429(7) Uani 1 1 d .
N4 N 0.2778(2) 0.3057(2) 0.1841(2) 0.0381(6) Uani 1 1 d .
F2 F 0.1900(3) -0.4341(2) 0.4142(2) 0.0833(9) Uani 1 1 d .
N1 N 0.6829(3) 0.0822(2) 0.1938(2) 0.0437(7) Uani 1 1 d .
O2 O 0.4028(3) 0.2677(3) 0.5531(2) 0.0674(8) Uani 1 1 d .
C44 C 0.1807(3) 0.0419(2) 0.4077(2) 0.0311(6) Uani 1 1 d .
C38 C 0.0402(3) 0.1269(3) 0.5189(2) 0.0378(7) Uani 1 1 d .
H38 H 0.008567 0.135134 0.580054 0.045 Uiso 1 1 calc R
C39 C 0.1314(3) 0.0485(3) 0.5010(2) 0.0356(7) Uani 1 1 d .
C36 C 0.0522(3) 0.1840(2) 0.3560(2) 0.0328(6) Uani 1 1 d .
C35 C 0.0086(3) 0.2489(2) 0.2770(2) 0.0345(7) Uani 1 1 d .
C43 C 0.2627(3) -0.0427(2) 0.3909(2) 0.0333(6) Uani 1 1 d .
H43 H 0.292090 -0.050657 0.329676 0.040 Uiso 1 1 calc R
C27 C 0.0244(3) 0.2856(3) 0.1182(2) 0.0397(7) Uani 1 1 d .
O1 O 0.8874(3) -0.0539(3) 0.2214(3) 0.0768(10) Uani 1 1 d .
C9 C 0.5091(3) 0.2032(3) 0.2985(2) 0.0373(7) Uani 1 1 d .
C28 C 0.0749(3) 0.2611(3) 0.0333(3) 0.0493(9) Uani 1 1 d .
H28 H 0.139224 0.208839 0.027537 0.059 Uiso 1 1 calc R
C42 C 0.2999(3) -0.1135(3) 0.4630(2) 0.0384(7) Uani 1 1 d .
H42 H 0.354723 -0.170296 0.451133 0.046 Uiso 1 1 calc R
C16 C 0.3075(4) 0.0557(4) 0.0504(3) 0.0551(11) Uani 1 1 d .
C34 C -0.0950(3) 0.3193(3) 0.2905(3) 0.0420(8) Uani 1 1 d .
H34 H -0.137458 0.326424 0.351250 0.050 Uiso 1 1 calc R
C22 C 0.3211(3) 0.3683(3) 0.0937(3) 0.0451(9) Uani 1 1 d .
C17 C 0.3547(3) 0.1564(4) -0.0006(3) 0.0567(12) Uani 1 1 d .
C6 C 0.4427(3) 0.2509(3) 0.4674(3) 0.0444(8) Uani 1 1 d .
C8 C 0.4539(3) 0.1324(3) 0.3848(2) 0.0416(7) Uani 1 1 d .
H8 H 0.443191 0.065910 0.386718 0.050 Uiso 1 1 calc R
C37 C -0.0024(3) 0.1908(3) 0.4482(2) 0.0369(7) Uani 1 1 d .
H37 H -0.068796 0.239824 0.460972 0.044 Uiso 1 1 calc R
C40 C 0.1740(3) -0.0248(3) 0.5727(2) 0.0394(7) Uani 1 1 d .
H40 H 0.143628 -0.019457 0.634884 0.047 Uiso 1 1 calc R
C32 C -0.0756(3) 0.3608(3) 0.1274(3) 0.0455(8) Uani 1 1 d .
C41 C 0.2577(3) -0.1027(3) 0.5539(2) 0.0411(7) Uani 1 1 d .
H41 H 0.287682 -0.149824 0.602233 0.049 Uiso 1 1 calc R
C26 C 0.2584(3) 0.3438(3) 0.2555(3) 0.0413(8) Uani 1 1 d .
H26 H 0.232126 0.300025 0.318389 0.050 Uiso 1 1 calc R
C4 C 0.7991(3) 0.1198(3) 0.1662(3) 0.0520(9) Uani 1 1 d .
H4A H 0.803743 0.143018 0.216932 0.062 Uiso 1 1 calc R
H4B H 0.808318 0.179481 0.108788 0.062 Uiso 1 1 calc R
C21 C 0.3520(3) 0.3182(3) 0.0206(3) 0.0509(10) Uani 1 1 d .
C7 C 0.4152(4) 0.1593(3) 0.4668(3) 0.0509(9) Uani 1 1 d .
H7 H 0.368968 0.114475 0.523532 0.061 Uiso 1 1 calc R
C10 C 0.5362(3) 0.2959(3) 0.2998(3) 0.0458(8) Uani 1 1 d .
H10 H 0.581445 0.341453 0.243096 0.055 Uiso 1 1 calc R
C23 C 0.3375(3) 0.4693(3) 0.0760(3) 0.0558(11) Uani 1 1 d .
H23 H 0.365419 0.512056 0.012861 0.067 Uiso 1 1 calc R
C33 C -0.1326(3) 0.3762(3) 0.2155(3) 0.0496(9) Uani 1 1 d .
H33 H -0.198344 0.427022 0.223009 0.060 Uiso 1 1 calc R
C24 C 0.3139(4) 0.5084(3) 0.1489(4) 0.0603(12) Uani 1 1 d .
H24 H 0.323808 0.578329 0.136808 0.072 Uiso 1 1 calc R
C29 C 0.0320(3) 0.3122(4) -0.0417(3) 0.0593(11) Uani 1 1 d .
H29 H 0.065535 0.293991 -0.098436 0.071 Uiso 1 1 calc R
C25 C 0.2753(3) 0.4448(3) 0.2406(3) 0.0535(10) Uani 1 1 d .
H25 H 0.260681 0.469712 0.292281 0.064 Uiso 1 1 calc R
C18 C 0.4145(4) 0.1945(6) -0.0953(3) 0.0768(17) Uani 1 1 d .
H18 H 0.437508 0.151454 -0.134621 0.092 Uiso 1 1 calc R
C11 C 0.4975(4) 0.3222(3) 0.3835(3) 0.0528(9) Uani 1 1 d .
H11 H 0.508659 0.388054 0.382768 0.063 Uiso 1 1 calc R
C15 C 0.3213(5) -0.0222(5) 0.0100(4) 0.0819(19) Uani 1 1 d .
H15 H 0.369420 -0.013561 -0.053748 0.098 Uiso 1 1 calc R
C12 C 0.1848(4) -0.0454(3) 0.1922(3) 0.0512(9) Uani 1 1 d .
H12 H 0.137774 -0.054125 0.256191 0.061 Uiso 1 1 calc R
C31 C -0.1152(3) 0.4132(3) 0.0475(3) 0.0562(10) Uani 1 1 d .
H31 H -0.180923 0.464372 0.052236 0.067 Uiso 1 1 calc R
C30 C -0.0618(4) 0.3918(4) -0.0346(3) 0.0643(12) Uani 1 1 d .
H30 H -0.087086 0.430256 -0.088015 0.077 Uiso 1 1 calc R
C3 C 0.6703(4) -0.0169(3) 0.2669(3) 0.0524(9) Uani 1 1 d .
H3A H 0.595882 -0.044631 0.273963 0.063 Uiso 1 1 calc R
H3B H 0.661502 -0.007042 0.327622 0.063 Uiso 1 1 calc R
C20 C 0.4098(4) 0.3587(5) -0.0762(3) 0.0729(16) Uani 1 1 d .
H20 H 0.427481 0.428398 -0.102555 0.087 Uiso 1 1 calc R
C19 C 0.4408(4) 0.2954(6) -0.1327(3) 0.091(2) Uani 1 1 d .
H19 H 0.480813 0.321852 -0.198318 0.109 Uiso 1 1 calc R
C14 C 0.2653(7) -0.1112(5) 0.0622(5) 0.092(2) Uani 1 1 d .
H14 H 0.275743 -0.164368 0.034935 0.110 Uiso 1 1 calc R
C2 C 0.7749(4) -0.0926(4) 0.2454(4) 0.0712(13) Uani 1 1 d .
H2A H 0.766919 -0.154434 0.301026 0.085 Uiso 1 1 calc R
H2B H 0.773388 -0.113576 0.192463 0.085 Uiso 1 1 calc R
C13 C 0.1941(6) -0.1229(4) 0.1543(4) 0.0776(16) Uani 1 1 d .
H13 H 0.152608 -0.182814 0.190675 0.093 Uiso 1 1 calc R
C1 C 0.8999(4) 0.0391(4) 0.1473(4) 0.0663(12) Uani 1 1 d .
H1A H 0.904156 0.025444 0.089169 0.080 Uiso 1 1 calc R
H1B H 0.977007 0.065639 0.135855 0.080 Uiso 1 1 calc R
C5 C 0.4174(5) 0.3661(4) 0.5576(4) 0.0778(14) Uani 1 1 d .
H5A H 0.374701 0.420474 0.518842 0.117 Uiso 1 1 calc GR
H5B H 0.503337 0.377226 0.533896 0.117 Uiso 1 1 calc GR
H5C H 0.384053 0.367305 0.623051 0.117 Uiso 1 1 calc GR

loop_
_atom_site_aniso_label
_atom_site_aniso_U_11
_atom_site_aniso_U_22
_atom_site_aniso_U_33
_atom_site_aniso_U_23
_atom_site_aniso_U_13
_atom_site_aniso_U_12
Ru1 0.02249(13) 0.04292(15) 0.02907(14) -0.00924(10) -0.01056(9) 0.00027(9)
S1 0.0245(3) 0.0456(4) 0.0343(4) -0.0108(3) -0.0133(3) 0.0001(3)
P1 0.0264(4) 0.0430(4) 0.0396(4) -0.0073(4) -0.0160(3) -0.0009(3)
S2 0.0325(4) 0.0469(5) 0.0437(5) -0.0024(4) -0.0153(3) -0.0036(3)
P2 0.0459(5) 0.0463(5) 0.0472(5) -0.0160(4) -0.0074(4) -0.0024(4)
F6 0.0568(13) 0.0572(13) 0.0499(12) -0.0182(11) -0.0127(10) 0.0005(10)
F5 0.0672(15) 0.0648(15) 0.0489(13) -0.0198(11) -0.0112(11) -0.0068(12)
F4 0.0617(14) 0.0528(13) 0.0601(14) -0.0191(11) -0.0064(11) -0.0116(11)
N6 0.0264(12) 0.0341(13) 0.0333(13) -0.0096(11) -0.0112(10) -0.0039(10)
F1 0.0789(17) 0.0537(13) 0.0654(15) -0.0232(12) -0.0281(13) 0.0188(12)
F3 0.0521(14) 0.095(2) 0.0676(16) -0.0386(15) -0.0137(12) 0.0199(13)
N3 0.0216(13) 0.071(2) 0.0360(15) -0.0116(14) -0.0153(11) 0.0062(13)
N5 0.0220(12) 0.0392(14) 0.0324(13) -0.0061(11) -0.0077(10) -0.0048(10)
N2 0.0339(14) 0.0612(19) 0.0465(16) -0.0282(15) -0.0257(13) 0.0145(13)
N4 0.0215(12) 0.0420(15) 0.0427(15) -0.0016(12) -0.0120(11) -0.0019(11)
F2 0.094(2) 0.094(2) 0.0607(16) -0.0178(15) -0.0057(14) -0.0501(18)
N1 0.0296(14) 0.0514(17) 0.0510(17) -0.0129(14) -0.0183(13) 0.0007(12)
O2 0.0660(19) 0.080(2) 0.0659(19) -0.0321(17) -0.0226(16) -0.0051(16)
C44 0.0292(14) 0.0367(15) 0.0286(15) -0.0050(12) -0.0119(12) -0.0092(12)
C38 0.0334(16) 0.0482(18) 0.0338(16) -0.0162(14) -0.0060(13) -0.0090(14)
C39 0.0300(15) 0.0414(17) 0.0371(16) -0.0088(14) -0.0115(13) -0.0106(13)
C36 0.0250(14) 0.0380(16) 0.0346(16) -0.0095(13) -0.0082(12) -0.0057(12)
C35 0.0223(14) 0.0377(16) 0.0411(17) -0.0084(14) -0.0093(13) -0.0047(12)
C43 0.0269(14) 0.0380(16) 0.0361(16) -0.0092(13) -0.0116(12) -0.0059(12)
C27 0.0254(15) 0.0480(19) 0.0419(18) -0.0014(15) -0.0167(14) -0.0055(13)
O1 0.0468(17) 0.087(2) 0.087(2) -0.016(2) -0.0284(17) 0.0113(16)
C9 0.0326(16) 0.0442(18) 0.0366(17) -0.0114(14) -0.0140(13) -0.0021(13)
C28 0.0257(16) 0.077(3) 0.0410(19) -0.0105(18) -0.0136(14) -0.0014(16)
C42 0.0329(16) 0.0397(17) 0.0449(18) -0.0085(14) -0.0184(14) -0.0042(13)
C16 0.0403(19) 0.088(3) 0.053(2) -0.041(2) -0.0306(18) 0.024(2)
C34 0.0308(16) 0.0424(18) 0.048(2) -0.0118(15) -0.0107(14) 0.0014(14)
C22 0.0221(15) 0.053(2) 0.047(2) 0.0096(16) -0.0161(14) -0.0072(14)
C17 0.0239(16) 0.112(4) 0.041(2) -0.037(2) -0.0173(15) 0.0171(19)
C6 0.0399(18) 0.055(2) 0.0458(19) -0.0197(17) -0.0187(15) -0.0015(15)
C8 0.0364(17) 0.0498(19) 0.0412(18) -0.0108(15) -0.0149(14) -0.0097(15)
C37 0.0283(15) 0.0404(17) 0.0396(17) -0.0133(14) -0.0059(13) -0.0046(13)
C40 0.0409(18) 0.0485(19) 0.0305(16) -0.0062(14) -0.0141(14) -0.0123(15)
C32 0.0305(17) 0.0483(19) 0.052(2) 0.0000(16) -0.0198(15) -0.0045(14)
C41 0.0405(18) 0.0451(18) 0.0409(18) -0.0039(15) -0.0221(15) -0.0097(15)
C26 0.0278(16) 0.0428(18) 0.053(2) -0.0129(16) -0.0123(14) -0.0044(13)
C4 0.0314(18) 0.075(3) 0.047(2) -0.0083(19) -0.0187(15) -0.0034(17)
C21 0.0238(16) 0.076(3) 0.0378(18) 0.0045(18) -0.0142(14) -0.0026(16)
C7 0.049(2) 0.061(2) 0.044(2) -0.0125(18) -0.0142(17) -0.0154(18)
C10 0.0429(19) 0.0449(19) 0.048(2) -0.0067(16) -0.0183(16) -0.0046(15)
C23 0.0301(17) 0.052(2) 0.068(3) 0.015(2) -0.0236(18) -0.0094(15)
C33 0.0293(17) 0.048(2) 0.066(2) -0.0117(18) -0.0178(17) 0.0054(15)
C24 0.037(2) 0.0389(19) 0.100(4) -0.001(2) -0.034(2) -0.0053(15)
C29 0.0329(18) 0.099(3) 0.042(2) -0.009(2) -0.0212(16) -0.003(2)
C25 0.0321(18) 0.045(2) 0.084(3) -0.019(2) -0.0199(19) -0.0020(15)
C18 0.031(2) 0.159(6) 0.039(2) -0.036(3) -0.0122(17) 0.006(3)
C11 0.057(2) 0.050(2) 0.057(2) -0.0154(18) -0.027(2) -0.0015(18)
C15 0.074(3) 0.127(5) 0.076(3) -0.071(4) -0.053(3) 0.053(3)
C12 0.058(2) 0.046(2) 0.068(3) -0.0235(19) -0.040(2) 0.0068(17)
C31 0.0354(19) 0.061(2) 0.062(3) 0.004(2) -0.0270(18) -0.0007(17)
C30 0.040(2) 0.092(3) 0.049(2) 0.007(2) -0.0267(18) -0.005(2)
C3 0.043(2) 0.059(2) 0.049(2) -0.0088(18) -0.0200(17) 0.0045(17)
C20 0.034(2) 0.120(4) 0.043(2) 0.015(3) -0.0170(17) -0.020(2)
C19 0.031(2) 0.198(7) 0.026(2) -0.015(3) -0.0054(16) -0.015(3)
C14 0.140(6) 0.077(4) 0.103(4) -0.060(4) -0.088(4) 0.051(4)
C2 0.059(3) 0.061(3) 0.104(4) -0.023(3) -0.047(3) 0.007(2)
C13 0.116(4) 0.059(3) 0.096(4) -0.040(3) -0.078(4) 0.024(3)
C1 0.039(2) 0.075(3) 0.080(3) -0.016(3) -0.024(2) 0.003(2)
C5 0.085(4) 0.082(3) 0.081(4) -0.035(3) -0.031(3) -0.010(3)

loop_
_atom_type_symbol
_atom_type_description
_atom_type_scat_dispersion_real
_atom_type_scat_dispersion_imag
_atom_type_scat_source
C C 0.0181 0.0091 'International Tables Vol C Tables 4.2.6.8 and 6.1.1.4'
H H 0.0000 0.0000 'International Tables Vol C Tables 4.2.6.8 and 6.1.1.4'
F F 0.0727 0.0534 'International Tables Vol C Tables 4.2.6.8 and 6.1.1.4'
N N 0.0311 0.0180 'International Tables Vol C Tables 4.2.6.8 and 6.1.1.4'
O O 0.0492 0.0322 'International Tables Vol C Tables 4.2.6.8 and 6.1.1.4'
P P 0.2955 0.4335 'International Tables Vol C Tables 4.2.6.8 and 6.1.1.4'
Ru Ru 0.0552 3.2960 'International Tables Vol C Tables 4.2.6.8 and 6.1.1.4'
S S 0.3331 0.5567 'International Tables Vol C Tables 4.2.6.8 and 6.1.1.4'

loop_
_exptl_crystal_face_index_h
_exptl_crystal_face_index_k
_exptl_crystal_face_index_l
_exptl_crystal_face_perp_dist
-4 2 6 0.0794
7 0 6 0.0217
-7 0 -7 0.0386
1 9 1 0.0085
5 -2 -5 0.0580
-1 -9 -1 0.0245

loop_
_geom_angle_atom_site_label_1
_geom_angle_atom_site_label_2
_geom_angle_atom_site_label_3
_geom_angle
N6 Ru1 S1 98.39(7)
N3 Ru1 S1 85.48(8)
N3 Ru1 N6 174.50(11)
N3 Ru1 N5 98.71(10)
N3 Ru1 N2 79.54(14)
N3 Ru1 N4 79.62(13)
N5 Ru1 S1 175.47(7)
N5 Ru1 N6 77.32(10)
N2 Ru1 S1 83.19(8)
N2 Ru1 N6 104.72(11)
N2 Ru1 N5 99.23(10)
N2 Ru1 N4 159.16(13)
N4 Ru1 S1 95.47(7)
N4 Ru1 N6 96.06(10)
N4 Ru1 N5 83.64(10)
P1 S1 Ru1 116.76(4)
S2 P1 S1 118.95(5)
N1 P1 S1 100.69(11)
N1 P1 S2 109.37(11)
N1 P1 C9 107.88(15)
C9 P1 S1 108.72(12)
C9 P1 S2 110.42(12)
F6 P2 F5 179.73(16)
F6 P2 F1 89.03(13)
F6 P2 F3 90.31(14)
F4 P2 F6 90.16(14)
F4 P2 F5 90.11(14)
F4 P2 F1 89.20(15)
F4 P2 F3 89.31(15)
F1 P2 F5 90.91(14)
F1 P2 F3 178.37(17)
F3 P2 F5 89.75(14)
F2 P2 F6 89.85(15)
F2 P2 F5 89.88(15)
F2 P2 F4 179.45(18)
F2 P2 F1 90.25(17)
F2 P2 F3 91.24(18)
C44 N6 Ru1 129.5(2)
C36 N6 Ru1 111.1(2)
C36 N6 C44 118.1(3)
C17 N3 Ru1 118.1(3)
C21 N3 Ru1 118.3(3)
C21 N3 C17 123.6(4)
C35 N5 Ru1 111.3(2)
C35 N5 C27 118.8(3)
C27 N5 Ru1 128.1(2)
C16 N2 Ru1 113.1(3)
C16 N2 C12 118.5(3)
C12 N2 Ru1 128.3(3)
C22 N4 Ru1 112.6(3)
C26 N4 Ru1 129.1(2)
C26 N4 C22 118.2(3)
C4 N1 P1 118.7(3)
C4 N1 C3 113.0(3)
C3 N1 P1 119.5(2)
C6 O2 C5 118.6(4)
N6 C44 C39 120.5(3)
N6 C44 C43 120.5(3)
C43 C44 C39 119.0(3)
C39 C38 H38 120.2
C37 C38 H38 120.2
C37 C38 C39 119.6(3)
C38 C39 C44 118.6(3)
C38 C39 C40 122.5(3)
C40 C39 C44 118.9(3)
N6 C36 C35 115.3(3)
N6 C36 C37 122.3(3)
C37 C36 C35 122.4(3)
N5 C35 C36 116.2(3)
N5 C35 C34 122.2(3)
C34 C35 C36 121.5(3)
C44 C43 H43 119.9
C42 C43 C44 120.1(3)
C42 C43 H43 119.9
N5 C27 C28 120.2(3)
N5 C27 C32 120.5(3)
C28 C27 C32 119.2(3)
C1 O1 C2 111.6(3)
C8 C9 P1 120.4(3)
C10 C9 P1 121.0(3)
C10 C9 C8 118.2(3)
C27 C28 H28 119.8
C29 C28 C27 120.5(4)
C29 C28 H28 119.8
C43 C42 H42 119.6
C43 C42 C41 120.8(3)
C41 C42 H42 119.6
N2 C16 C17 114.9(3)
N2 C16 C15 120.1(5)
C15 C16 C17 124.8(5)
C35 C34 H34 120.4
C33 C34 C35 119.2(3)
C33 C34 H34 120.4
N4 C22 C21 114.9(3)
N4 C22 C23 121.0(4)
C23 C22 C21 124.1(4)
N3 C17 C16 113.2(3)
N3 C17 C18 118.6(5)
C18 C17 C16 127.9(5)
O2 C6 C7 115.6(4)
O2 C6 C11 124.1(4)
C7 C6 C11 120.0(3)
C9 C8 H8 120.0
C7 C8 C9 120.0(3)
C7 C8 H8 120.0
C38 C37 C36 119.7(3)
C38 C37 H37 120.1
C36 C37 H37 120.1
C39 C40 H40 119.5
C41 C40 C39 121.0(3)
C41 C40 H40 119.5
C33 C32 C27 118.3(3)
C33 C32 C31 123.4(4)
C31 C32 C27 118.3(4)
C42 C41 H41 120.0
C40 C41 C42 119.9(3)
C40 C41 H41 120.0
N4 C26 H26 118.8
N4 C26 C25 122.3(4)
C25 C26 H26 118.8
N1 C4 H4A 109.3
N1 C4 H4B 109.3
N1 C4 C1 111.8(4)
H4A C4 H4B 107.9
C1 C4 H4A 109.3
C1 C4 H4B 109.3
N3 C21 C22 113.8(3)
N3 C21 C20 118.2(4)
C20 C21 C22 127.9(4)
C6 C7 H7 119.6
C8 C7 C6 120.9(4)
C8 C7 H7 119.6
C9 C10 H10 119.5
C11 C10 C9 120.9(4)
C11 C10 H10 119.5
C22 C23 H23 119.8
C24 C23 C22 120.4(4)
C24 C23 H23 119.8
C34 C33 C32 120.5(3)
C34 C33 H33 119.7
C32 C33 H33 119.7
C23 C24 H24 120.4
C23 C24 C25 119.2(4)
C25 C24 H24 120.4
C28 C29 H29 119.9
C28 C29 C30 120.2(4)
C30 C29 H29 119.9
C26 C25 H25 120.6
C24 C25 C26 118.8(4)
C24 C25 H25 120.6
C17 C18 H18 120.1
C19 C18 C17 119.7(5)
C19 C18 H18 120.1
C6 C11 C10 119.1(4)
C6 C11 H11 120.5
C10 C11 H11 120.5
C16 C15 H15 119.8
C14 C15 C16 120.3(5)
C14 C15 H15 119.8
N2 C12 H12 118.5
N2 C12 C13 123.1(5)
C13 C12 H12 118.5
C32 C31 H31 119.3
C30 C31 C32 121.4(4)
C30 C31 H31 119.3
C29 C30 H30 119.9
C31 C30 C29 120.1(4)
C31 C30 H30 119.9
N1 C3 H3A 109.0
N1 C3 H3B 109.0
N1 C3 C2 112.7(4)
H3A C3 H3B 107.8
C2 C3 H3A 109.0
C2 C3 H3B 109.0
C21 C20 H20 120.5
C19 C20 C21 118.9(5)
C19 C20 H20 120.5
C18 C19 C20 120.9(4)
C18 C19 H19 119.5
C20 C19 H19 119.5
C15 C14 H14 120.1
C15 C14 C13 119.7(5)
C13 C14 H14 120.1
O1 C2 C3 113.0(4)
O1 C2 H2A 109.0
O1 C2 H2B 109.0
C3 C2 H2A 109.0
C3 C2 H2B 109.0
H2A C2 H2B 107.8
C12 C13 H13 120.9
C14 C13 C12 118.3(6)
C14 C13 H13 120.9
O1 C1 C4 113.6(4)
O1 C1 H1A 108.8
O1 C1 H1B 108.8
C4 C1 H1A 108.8
C4 C1 H1B 108.8
H1A C1 H1B 107.7
O2 C5 H5A 109.5
O2 C5 H5B 109.5
O2 C5 H5C 109.5
H5A C5 H5B 109.5
H5A C5 H5C 109.5
H5B C5 H5C 109.5

loop_
_geom_bond_atom_site_label_1
_geom_bond_atom_site_label_2
_geom_bond_distance
Ru1 S1 2.4107(7)
Ru1 N6 2.111(3)
Ru1 N3 1.956(3)
Ru1 N5 2.109(2)
Ru1 N2 2.070(3)
Ru1 N4 2.077(3)
S1 P1 2.0345(11)
P1 S2 1.9609(12)
P1 N1 1.712(3)
P1 C9 1.794(3)
P2 F6 1.596(2)
P2 F5 1.608(3)
P2 F4 1.592(3)
P2 F1 1.597(3)
P2 F3 1.598(3)
P2 F2 1.586(3)
N6 C44 1.391(4)
N6 C36 1.348(4)
N3 C17 1.361(5)
N3 C21 1.350(5)
N5 C35 1.335(4)
N5 C27 1.388(4)
N2 C16 1.362(5)
N2 C12 1.364(5)
N4 C22 1.371(4)
N4 C26 1.347(5)
N1 C4 1.440(5)
N1 C3 1.460(5)
O2 C6 1.363(5)
O2 C5 1.446(6)
C44 C39 1.419(4)
C44 C43 1.413(4)
C38 H38 0.9500
C38 C39 1.410(5)
C38 C37 1.361(5)
C39 C40 1.415(5)
C36 C35 1.470(4)
C36 C37 1.408(5)
C35 C34 1.418(4)
C43 H43 0.9500
C43 C42 1.375(5)
C27 C28 1.403(5)
C27 C32 1.424(5)
O1 C2 1.417(6)
O1 C1 1.411(6)
C9 C8 1.404(5)
C9 C10 1.401(5)
C28 H28 0.9500
C28 C29 1.376(5)
C42 H42 0.9500
C42 C41 1.406(5)
C16 C17 1.465(7)
C16 C15 1.400(7)
C34 H34 0.9500
C34 C33 1.355(5)
C22 C21 1.462(6)
C22 C23 1.379(6)
C17 C18 1.376(6)
C6 C7 1.384(5)
C6 C11 1.384(6)
C8 H8 0.9500
C8 C7 1.379(5)
C37 H37 0.9500
C40 H40 0.9500
C40 C41 1.362(5)
C32 C33 1.397(6)
C32 C31 1.422(5)
C41 H41 0.9500
C26 H26 0.9500
C26 C25 1.389(5)
C4 H4A 0.9900
C4 H4B 0.9900
C4 C1 1.498(6)
C21 C20 1.402(5)
C7 H7 0.9500
C10 H10 0.9500
C10 C11 1.400(6)
C23 H23 0.9500
C23 C24 1.367(7)
C33 H33 0.9500
C24 H24 0.9500
C24 C25 1.384(6)
C29 H29 0.9500
C29 C30 1.415(6)
C25 H25 0.9500
C18 H18 0.9500
C18 C19 1.376(9)
C11 H11 0.9500
C15 H15 0.9500
C15 C14 1.377(9)
C12 H12 0.9500
C12 C13 1.381(6)
C31 H31 0.9500
C31 C30 1.345(7)
C30 H30 0.9500
C3 H3A 0.9900
C3 H3B 0.9900
C3 C2 1.488(6)
C20 H20 0.9500
C20 C19 1.383(9)
C19 H19 0.9500
C14 H14 0.9500
C14 C13 1.379(9)
C2 H2A 0.9900
C2 H2B 0.9900
C13 H13 0.9500
C1 H1A 0.9900
C1 H1B 0.9900
C5 H5A 0.9800
C5 H5B 0.9800
C5 H5C 0.9800

loop_
_geom_torsion_atom_site_label_1
_geom_torsion_atom_site_label_2
_geom_torsion_atom_site_label_3
_geom_torsion_atom_site_label_4
_geom_torsion
Ru1 N6 C44 C39 153.9(2)
Ru1 N6 C44 C43 -27.1(4)
Ru1 N6 C36 C35 21.9(3)
Ru1 N6 C36 C37 -158.7(2)
Ru1 N3 C17 C16 6.5(4)
Ru1 N3 C17 C18 -178.5(3)
Ru1 N3 C21 C22 3.3(4)
Ru1 N3 C21 C20 -179.7(2)
Ru1 N5 C35 C36 -20.7(3)
Ru1 N5 C35 C34 162.0(3)
Ru1 N5 C27 C28 25.9(5)
Ru1 N5 C27 C32 -156.2(2)
Ru1 N2 C16 C17 -8.5(4)
Ru1 N2 C16 C15 175.5(3)
Ru1 N2 C12 C13 -176.2(3)
Ru1 N4 C22 C21 -9.1(3)
Ru1 N4 C22 C23 173.3(2)
Ru1 N4 C26 C25 -173.6(2)
S1 P1 N1 C4 163.8(3)
S1 P1 N1 C3 -51.1(3)
S1 P1 C9 C8 37.4(3)
S1 P1 C9 C10 -150.1(3)
P1 N1 C4 C1 -164.7(3)
P1 N1 C3 C2 165.1(3)
P1 C9 C8 C7 -179.9(3)
P1 C9 C10 C11 -179.6(3)
S2 P1 N1 C4 37.8(3)
S2 P1 N1 C3 -177.1(3)
S2 P1 C9 C8 169.6(2)
S2 P1 C9 C10 -17.9(3)
N6 C44 C39 C38 5.8(4)
N6 C44 C39 C40 -175.4(3)
N6 C44 C43 C42 176.6(3)
N6 C36 C35 N5 -0.8(4)
N6 C36 C35 C34 176.5(3)
N6 C36 C37 C38 -0.9(5)
N3 C17 C18 C19 -1.2(6)
N3 C21 C20 C19 -2.3(5)
N5 C35 C34 C33 -1.8(5)
N5 C27 C28 C29 -179.2(4)
N5 C27 C32 C33 -4.7(5)
N5 C27 C32 C31 177.9(3)
N2 C16 C17 N3 1.8(4)
N2 C16 C17 C18 -172.6(3)
N2 C16 C15 C14 0.8(6)
N2 C12 C13 C14 1.9(6)
N4 C22 C21 N3 4.2(4)
N4 C22 C21 C20 -172.4(3)
N4 C22 C23 C24 1.8(5)
N4 C26 C25 C24 -0.2(5)
N1 P1 C9 C8 -71.0(3)
N1 P1 C9 C10 101.5(3)
N1 C4 C1 O1 -52.1(5)
N1 C3 C2 O1 50.7(6)
O2 C6 C7 C8 -178.0(3)
O2 C6 C11 C10 179.2(4)
C44 N6 C36 C35 -169.6(3)
C44 N6 C36 C37 9.7(4)
C44 C39 C40 C41 -2.3(5)
C44 C43 C42 C41 -0.3(5)
C38 C39 C40 C41 176.5(3)
C39 C44 C43 C42 -4.3(4)
C39 C38 C37 C36 -5.7(5)
C39 C40 C41 C42 -2.4(5)
C36 N6 C44 C39 -12.1(4)
C36 N6 C44 C43 167.0(3)
C36 C35 C34 C33 -178.9(3)
C35 N5 C27 C28 -170.5(3)
C35 N5 C27 C32 7.4(5)
C35 C36 C37 C38 178.4(3)
C35 C34 C33 C32 4.5(5)
C43 C44 C39 C38 -173.2(3)
C43 C44 C39 C40 5.6(4)
C43 C42 C41 C40 3.7(5)
C27 N5 C35 C36 173.1(3)
C27 N5 C35 C34 -4.3(5)
C27 C28 C29 C30 1.5(6)
C27 C32 C33 C34 -1.4(5)
C27 C32 C31 C30 1.1(6)
C9 P1 N1 C4 -82.4(3)
C9 P1 N1 C3 62.8(3)
C9 C8 C7 C6 -7.9(6)
C9 C10 C11 C6 6.7(6)
C28 C27 C32 C33 173.3(3)
C28 C27 C32 C31 -4.1(5)
C28 C29 C30 C31 -4.6(7)
C16 N2 C12 C13 -0.2(5)
C16 C17 C18 C19 172.9(4)
C16 C15 C14 C13 0.9(7)
C22 N4 C26 C25 3.0(5)
C22 C21 C20 C19 174.2(4)
C22 C23 C24 C25 1.1(5)
C17 N3 C21 C22 -174.7(3)
C17 N3 C21 C20 2.3(5)
C17 C16 C15 C14 -174.8(4)
C17 C18 C19 C20 1.1(6)
C8 C9 C10 C11 -6.9(5)
C37 C38 C39 C44 3.2(5)
C37 C38 C39 C40 -175.6(3)
C37 C36 C35 N5 179.8(3)
C37 C36 C35 C34 -2.9(5)
C32 C27 C28 C29 2.8(6)
C32 C31 C30 C29 3.3(7)
C26 N4 C22 C21 173.8(3)
C26 N4 C22 C23 -3.8(4)
C4 N1 C3 C2 -47.9(5)
C21 N3 C17 C16 -175.5(3)
C21 N3 C17 C18 -0.5(5)
C21 C22 C23 C24 -175.5(3)
C21 C20 C19 C18 0.7(6)
C7 C6 C11 C10 -6.9(6)
C10 C9 C8 C7 7.4(5)
C23 C22 C21 N3 -178.3(3)
C23 C22 C21 C20 5.1(6)
C23 C24 C25 C26 -1.9(5)
C33 C32 C31 C30 -176.2(4)
C11 C6 C7 C8 7.6(6)
C15 C16 C17 N3 177.6(3)
C15 C16 C17 C18 3.2(6)
C15 C14 C13 C12 -2.2(7)
C12 N2 C16 C17 174.9(3)
C12 N2 C16 C15 -1.1(5)
C31 C32 C33 C34 175.9(4)
C3 N1 C4 C1 48.0(5)
C2 O1 C1 C4 54.7(6)
C1 O1 C2 C3 -53.9(6)
C5 O2 C6 C7 -173.7(4)
C5 O2 C6 C11 0.4(6)

loop_
_exptl_oxdiff_crystal_face_indexfrac_h
_exptl_oxdiff_crystal_face_indexfrac_k
_exptl_oxdiff_crystal_face_indexfrac_l
_exptl_oxdiff_crystal_face_x
_exptl_oxdiff_crystal_face_y
_exptl_oxdiff_crystal_face_z
-4.1311 2.1025 6.1526 -0.0689 -0.5280 0.8465
7.0673 -0.4655 5.6798 -0.0828 -0.6277 -0.7740
-6.8130 0.2414 -6.5485 0.0931 0.7065 0.7015
0.6376 8.7829 1.1210 0.9779 -0.0252 0.2075
4.9989 -2.0015 -5.0002 0.0611 0.4086 -0.9205
-1.0002 -9.0012 -1.0012 -1.0154 0.0153 -0.1600

loop_
_smtbx_masks_void_nr
_smtbx_masks_void_average_x
_smtbx_masks_void_average_y
_smtbx_masks_void_average_z
_smtbx_masks_void_volume
_smtbx_masks_void_count_electrons
_smtbx_masks_void_content
1 0.000 0.500 0.500 293.8 56.6 'disordered solvent molecule'
